data_2211189
loop_
_publ_author_name
'Rubin-Preminger, Janice M.'
'Englert, Ulli'

_publ_section_title
;
 <i>trans</i>-Aquabis(glyoximato-\k^2^<i>N</i>,<i>N</i>')nitrocobalt(III)
;
_journal_coeditor_code SG2064
_journal_issue 11
_journal_name_full 'Acta Crystallographica Section E'
_journal_page_first m2972
_journal_page_last m2973
_journal_paper_doi 10.1107/S1600536806042152
_journal_volume 62
_journal_year 2006
_chemical_formula_iupac '[Co (C2 H3 N2 O2)2 (N O2) (H2 O)]'
_chemical_formula_moiety 'C4 H8 Co N5 O7'
_chemical_formula_sum 'C4 H8 Co N5 O7'
_chemical_formula_weight 297.08
_chemical_name_systematic
;
trans-Aquabis(glyoximato-\k^2^N,N')nitrocobalt(III)
;
_space_group_IT_number 60
_symmetry_cell_setting orthorhombic
_symmetry_space_group_name_Hall '-P 2n 2ab'
_symmetry_space_group_name_H-M 'P b c n'
_atom_sites_solution_hydrogens difmap
_atom_sites_solution_primary direct
_atom_sites_solution_secondary difmap
_audit_creation_method SHELXL97
_cell_angle_alpha 90.00
_cell_angle_beta 90.00
_cell_angle_gamma 90.00
_cell_formula_units_Z 4
_cell_length_a 8.4127(18)
_cell_length_b 11.366(2)
_cell_length_c 9.859(2)
_cell_measurement_reflns_used 859
_cell_measurement_temperature 130(2)
_cell_measurement_theta_max 28.04
_cell_measurement_theta_min 3.65
_cell_volume 942.7(3)
_computing_cell_refinement SMART
_computing_data_collection 'SMART (Bruker, 2001)'
_computing_data_reduction 'SAINT-Plus (Bruker, 1999)'
_computing_molecular_graphics 'PLATON (Spek, 2003)'
_computing_publication_material 'PLATON (Spek, 2003)'
_computing_structure_refinement 'SHELXL97 (Sheldrick, 1997)'
_computing_structure_solution 'SHELXS97 (Sheldrick, 1997)'
_diffrn_ambient_temperature 130(2)
_diffrn_measured_fraction_theta_full 1.000
_diffrn_measured_fraction_theta_max 1.000
_diffrn_measurement_device_type 'Bruker SMART CCD area-detector'
_diffrn_measurement_method \w
_diffrn_radiation_monochromator graphite
_diffrn_radiation_source 'fine-focus sealed tube'
_diffrn_radiation_type MoK\a
_diffrn_radiation_wavelength 0.71073
_diffrn_reflns_av_R_equivalents 0.0764
_diffrn_reflns_av_sigmaI/netI 0.0387
_diffrn_reflns_limit_h_max 11
_diffrn_reflns_limit_h_min -11
_diffrn_reflns_limit_k_max 15
_diffrn_reflns_limit_k_min -15
_diffrn_reflns_limit_l_max 13
_diffrn_reflns_limit_l_min -13
_diffrn_reflns_number 11831
_diffrn_reflns_theta_full 28.30
_diffrn_reflns_theta_max 28.30
_diffrn_reflns_theta_min 3.01
_exptl_absorpt_coefficient_mu 1.861
_exptl_absorpt_correction_T_max 0.94
_exptl_absorpt_correction_T_min 0.55
_exptl_absorpt_correction_type multi-scan
_exptl_absorpt_process_details '(SADABS; Sheldrick, 1996)'
_exptl_crystal_colour brown
_exptl_crystal_density_diffrn 2.093
_exptl_crystal_density_method 'not measured'
_exptl_crystal_description plate
_exptl_crystal_F_000 600
_exptl_crystal_size_max 0.37
_exptl_crystal_size_mid 0.10
_exptl_crystal_size_min 0.03
_refine_diff_density_max .704
_refine_diff_density_min -.551
_refine_ls_extinction_expression Fc^*^=kFc[1+0.001xFc^2^\l^3^/sin(2\q)]^-1/4^
_refine_ls_extinction_method none
_refine_ls_goodness_of_fit_ref 1.078
_refine_ls_hydrogen_treatment refall
_refine_ls_matrix_type full
_refine_ls_number_parameters 95
_refine_ls_number_reflns 1168
_refine_ls_number_restraints 0
_refine_ls_restrained_S_all 1.078
_refine_ls_R_factor_all 0.0439
_refine_ls_R_factor_gt 0.0380
_refine_ls_shift/su_max 0.001
_refine_ls_shift/su_mean 0.000
_refine_ls_structure_factor_coef Fsqd
_refine_ls_weighting_details 'calc w = 1/[\s^2^(Fo^2^)+(0.04P)^2^+P] where P=(Fo^2^+2Fc^2^)/3'
_refine_ls_weighting_scheme calc
_refine_ls_wR_factor_gt 0.0846
_refine_ls_wR_factor_ref 0.0887
_reflns_number_gt 1067
_reflns_number_total 1168
_reflns_threshold_expression I>2\s(I)
_cod_data_source_file sg2064.cif
_cod_data_source_block I
_cod_database_code 2211189
_cod_database_fobs_code 2211189

loop_
_symmetry_equiv_pos_as_xyz
'x, y, z'
'-x+1/2, -y+1/2, z+1/2'
'-x, y, -z+1/2'
'x+1/2, -y+1/2, -z'
'-x, -y, -z'
'x-1/2, y-1/2, -z-1/2'
'x, -y, z-1/2'
'-x-1/2, y-1/2, z'

loop_
_atom_site_type_symbol
_atom_site_label
_atom_site_fract_x
_atom_site_fract_y
_atom_site_fract_z
_atom_site_U_iso_or_equiv
_atom_site_adp_type
_atom_site_calc_flag
_atom_site_refinement_flags
_atom_site_occupancy
Co Co1 0.0000 0.14091(4) 0.2500 0.00958(17) Uani d S 1
O O1 0.3129(2) 0.12770(16) 0.37417(18) 0.0183(4) Uani d . 1
H H11 0.249(5) 0.134(3) 0.432(5) 0.058(14) Uiso d . 1
O O2 -0.0738(2) 0.14648(14) -0.03132(16) 0.0137(4) Uani d . 1
O O3 0.0000 -0.0303(2) 0.2500 0.0179(5) Uani d S 1
H H3 0.025(5) -0.071(3) 0.183(4) 0.050(12) Uiso d . 1
O O4 0.1085(3) 0.36182(17) 0.1944(3) 0.0379(6) Uani d . 1
N N2 0.0416(2) 0.13965(15) 0.0600(2) 0.0104(4) Uani d . 1
N N3 0.2256(3) 0.13403(16) 0.2579(2) 0.0135(4) Uani d . 1
N N5 0.0000 0.3114(3) 0.2500 0.0125(5) Uani d S 1
C C1 0.2960(3) 0.1245(2) 0.1434(3) 0.0145(5) Uani d . 1
C C2 0.1904(3) 0.12940(19) 0.0276(2) 0.0130(5) Uani d . 1
H H1 0.397(3) 0.116(2) 0.131(3) 0.011(5) Uiso d . 1
H H2 0.229(3) 0.125(2) -0.062(3) 0.011(5) Uiso d . 1

loop_
_atom_site_aniso_label
_atom_site_aniso_U_11
_atom_site_aniso_U_22
_atom_site_aniso_U_33
_atom_site_aniso_U_12
_atom_site_aniso_U_13
_atom_site_aniso_U_23
Co1 0.0085(2) 0.0106(2) 0.0096(2) 0.000 0.00034(15) 0.000
O1 0.0114(8) 0.0303(10) 0.0132(9) 0.0008(7) -0.0040(7) -0.0014(7)
O2 0.0141(8) 0.0173(8) 0.0097(8) 0.0014(6) -0.0017(6) 0.0002(6)
O3 0.0299(14) 0.0110(11) 0.0128(12) 0.000 0.0070(11) 0.000
O4 0.0366(13) 0.0181(10) 0.0589(16) -0.0066(8) 0.0209(11) 0.0012(10)
N2 0.0108(9) 0.0095(8) 0.0108(9) -0.0003(6) -0.0004(7) 0.0013(7)
N3 0.0121(10) 0.0149(9) 0.0136(10) -0.0001(7) -0.0004(7) 0.0010(7)
N5 0.0105(12) 0.0184(13) 0.0087(12) 0.000 -0.0015(11) 0.000
C1 0.0105(11) 0.0145(11) 0.0186(12) -0.0005(8) 0.0021(9) 0.0012(9)
C2 0.0152(11) 0.0114(10) 0.0123(11) -0.0014(8) 0.0056(9) 0.0012(8)

loop_
_atom_type_symbol
_atom_type_description
_atom_type_scat_dispersion_real
_atom_type_scat_dispersion_imag
_atom_type_scat_source
C C .0033 .0016 'International Tables Vol C Tables 4.2.6.8 and 6.1.1.4'
Co Co .3494 .9721 'International Tables Vol C Tables 4.2.6.8 and 6.1.1.4'
N N .0061 .0033 'International Tables Vol C Tables 4.2.6.8 and 6.1.1.4'
O O .0106 .0060 'International Tables Vol C Tables 4.2.6.8 and 6.1.1.4'
H H .0000 .0000 'International Tables Vol C Tables 4.2.6.8 and 6.1.1.4'

loop_
_geom_angle_atom_site_label_1
_geom_angle_atom_site_label_2
_geom_angle_atom_site_label_3
_geom_angle_site_symmetry_1
_geom_angle_site_symmetry_3
_geom_angle
N3 Co1 N3 3 . 175.28(11)
N3 Co1 N2 3 3 81.78(8)
N3 Co1 N2 . 3 98.19(8)
N3 Co1 N2 3 . 98.19(8)
N3 Co1 N2 . . 81.78(8)
N2 Co1 N2 3 . 179.13(11)
N3 Co1 N5 3 . 92.36(6)
N3 Co1 N5 . . 92.36(6)
N2 Co1 N5 3 . 90.43(5)
N2 Co1 N5 . . 90.43(5)
N3 Co1 O3 3 . 87.64(6)
N3 Co1 O3 . . 87.64(6)
N2 Co1 O3 3 . 89.57(5)
N2 Co1 O3 . . 89.57(5)
N5 Co1 O3 . . 180.0
N3 O1 H11 . . 104(3)
Co1 O3 H3 . . 124(3)
C2 N2 O2 . . 123.0(2)
C2 N2 Co1 . . 114.79(16)
O2 N2 Co1 . . 122.16(15)
C1 N3 O1 . . 119.2(2)
C1 N3 Co1 . . 115.41(17)
O1 N3 Co1 . . 125.08(15)
O4 N5 O4 3 . 123.4(3)
O4 N5 Co1 3 . 118.29(16)
O4 N5 Co1 . . 118.29(16)
N3 C1 C2 . . 114.1(2)
N3 C1 H1 . . 126.0(19)
C2 C1 H1 . . 119.9(19)
N2 C2 C1 . . 113.7(2)
N2 C2 H2 . . 124.4(17)
C1 C2 H2 . . 121.8(17)

loop_
_geom_bond_atom_site_label_1
_geom_bond_atom_site_label_2
_geom_bond_site_symmetry_2
_geom_bond_distance
Co1 N3 3 1.901(2)
Co1 N3 . 1.901(2)
Co1 N2 3 1.906(2)
Co1 N2 . 1.906(2)
Co1 N5 . 1.938(3)
Co1 O3 . 1.946(3)
O1 N3 . 1.363(3)
O1 H11 . 0.79(5)
O2 N2 . 1.326(3)
O3 H3 . 0.83(4)
O4 N5 . 1.209(2)
N2 C2 . 1.297(3)
N3 C1 . 1.280(3)
N5 O4 3 1.209(2)
C1 C2 . 1.447(3)
C1 H1 . 0.86(3)
C2 H2 . 0.94(3)

loop_
_geom_hbond_atom_site_label_D
_geom_hbond_atom_site_label_H
_geom_hbond_atom_site_label_A
_geom_hbond_site_symmetry_A
_geom_hbond_distance_DH
_geom_hbond_distance_HA
_geom_hbond_distance_DA
_geom_hbond_angle_DHA
_geom_hbond_publ_flag
O1 H11 O2 3_555 0.79(5) 1.78(4) 2.548(2) 167(5) yes
O3 H3 O2 5_555 0.83(4) 1.77(4) 2.603(2) 175(4) yes
